data_7057816
loop_
_publ_author_name
'Singh, Amita'
'Trivedi, Manoj'
'Singh, Pooja'
'Kociok-K\"ohn, Gabriele'
'Azad, Uday Pratap'
'Singh, Ashish Kumar'
'Kumar, Abhinav'

_publ_section_title
;
 Copper(i) tertiary phosphine xanthate complexes as single source
 precursors for copper sulfide and their application in the OER
;
_journal_issue 23
_journal_name_full 'New Journal of Chemistry'
_journal_page_first 18759
_journal_paper_doi 10.1039/C8NJ03992E
_journal_volume 42
_journal_year 2018
_chemical_formula_moiety 'C43 H36 Cu N O P2 S2'
_chemical_formula_sum 'C43 H36 Cu N O P2 S2'
_chemical_formula_weight 772.33
_space_group_crystal_system monoclinic
_space_group_IT_number 14
_space_group_name_Hall '-P 2ybc'
_space_group_name_H-M_alt 'P 1 21/c 1'
_symmetry_space_group_name_Hall '-P 2ybc'
_symmetry_space_group_name_H-M 'P 1 21/c 1'
_atom_sites_solution_hydrogens geom
_audit_creation_method SHELXL-2018/1
_audit_update_record
;
2018-08-01 deposited with the CCDC.
2018-10-10 downloaded from the CCDC.
;
_cell_angle_alpha 90
_cell_angle_beta 105.375(3)
_cell_angle_gamma 90
_cell_formula_units_Z 4
_cell_length_a 10.9194(3)
_cell_length_b 19.8342(4)
_cell_length_c 17.5451(5)
_cell_measurement_reflns_used 12588
_cell_measurement_temperature 150(2)
_cell_measurement_theta_max 29.4330
_cell_measurement_theta_min 3.6600
_cell_volume 3663.88(17)
_computing_cell_refinement 'CrysAlisPro 1.171.38.46 (Rigaku OD, 2015)'
_computing_data_collection 'CrysAlisPro 1.171.38.46 (Rigaku OD, 2015)'
_computing_data_reduction 'CrysAlisPro 1.171.38.46 (Rigaku OD, 2015)'
_computing_molecular_graphics 'ORTEP3 for Windows - Farrugia, L. J. J. Appl. Crystallogr. 1997, 30, 565'
_computing_publication_material
;
 'WinGX publication routines, Farrugia, 
 L. J., J. Appl. Crystallogr., 1999, 32, 837-838
;
_computing_structure_refinement
;
 SHELXL-2018/1 (Sheldrick, 2018)
 Sheldrick GM (2008) Acta Crystallogr A64:112--122 and 
 C. B. H\"ubschle, G. M. Sheldrick and B. Dittrich
 ShelXle: a Qt graphical user interface for SHELXL
 J. Appl. Cryst., 44, (2011) 1281-1284.
;
_computing_structure_solution
; 
 SHELXT
 Sheldrick, G. M. (2008). Acta Cryst. A64, 112-122.
;
_diffrn_ambient_environment N~2~
_diffrn_ambient_temperature 150.00(10)
_diffrn_detector 'CCD plate'
_diffrn_detector_area_resol_mean 8.0734
_diffrn_detector_type EosS2
_diffrn_measured_fraction_theta_full 0.998
_diffrn_measured_fraction_theta_max 0.891
_diffrn_measurement_device 'four-circle diffractometer'
_diffrn_measurement_device_type 'New Xcalibur, EosS2'
_diffrn_measurement_method '\w scans'
_diffrn_radiation_monochromator graphite
_diffrn_radiation_probe x-ray
_diffrn_radiation_type 'Mo K\a'
_diffrn_radiation_wavelength 0.71073
_diffrn_reflns_av_R_equivalents 0.0360
_diffrn_reflns_av_unetI/netI 0.0402
_diffrn_reflns_Laue_measured_fraction_full 0.998
_diffrn_reflns_Laue_measured_fraction_max 0.891
_diffrn_reflns_limit_h_max 15
_diffrn_reflns_limit_h_min -14
_diffrn_reflns_limit_k_max 24
_diffrn_reflns_limit_k_min -26
_diffrn_reflns_limit_l_max 21
_diffrn_reflns_limit_l_min -24
_diffrn_reflns_number 37451
_diffrn_reflns_point_group_measured_fraction_full 0.998
_diffrn_reflns_point_group_measured_fraction_max 0.891
_diffrn_reflns_theta_full 25.242
_diffrn_reflns_theta_max 30.270
_diffrn_reflns_theta_min 3.361
_diffrn_source 'fine-focus sealed X-ray tube'
_diffrn_source_type 'Enhance (Mo) X-ray Source'
_exptl_absorpt_coefficient_mu 0.833
_exptl_absorpt_correction_T_max 0.898
_exptl_absorpt_correction_T_min 0.670
_exptl_absorpt_correction_type analytical
_exptl_absorpt_process_details
;
CrysAlisPro 1.171.39.34b (Rigaku Oxford Diffraction, 2017)
Analytical numeric absorption correction using a multifaceted crystal
            model based on expressions derived by R.C. Clark & J.S. Reid.
(Clark, R. C. & Reid, J. S. (1995). Acta Cryst. A51, 887-897)
Empirical absorption correction using spherical harmonics,
 implemented in SCALE3 ABSPACK scaling algorithm.
;
_exptl_crystal_colour colourless
_exptl_crystal_density_diffrn 1.400
_exptl_crystal_description block
_exptl_crystal_F_000 1600
_exptl_crystal_recrystallization_method 'Re-crystallisation from solvent: CH2Cl2, MeOH 1:1'
_exptl_crystal_size_max 0.610
_exptl_crystal_size_mid 0.470
_exptl_crystal_size_min 0.145
_refine_diff_density_max 0.422
_refine_diff_density_min -0.421
_refine_diff_density_rms 0.066
_refine_ls_extinction_method none
_refine_ls_goodness_of_fit_ref 1.024
_refine_ls_hydrogen_treatment constr
_refine_ls_matrix_type full
_refine_ls_number_parameters 451
_refine_ls_number_reflns 9764
_refine_ls_number_restraints 0
_refine_ls_restrained_S_all 1.024
_refine_ls_R_factor_all 0.0510
_refine_ls_R_factor_gt 0.0365
_refine_ls_shift/su_max 0.001
_refine_ls_shift/su_mean 0.000
_refine_ls_structure_factor_coef Fsqd
_refine_ls_weighting_details 'w=1/[\s^2^(Fo^2^)+(0.0251P)^2^+2.6047P] where P=(Fo^2^+2Fc^2^)/3'
_refine_ls_weighting_scheme calc
_refine_ls_wR_factor_gt 0.0726
_refine_ls_wR_factor_ref 0.0782
_reflns_Friedel_coverage 0.000
_reflns_number_gt 7995
_reflns_number_total 9764
_reflns_threshold_expression 'I > 2\s(I)'
_cod_data_source_file c8nj03992e2.cif
_cod_data_source_block 3
_cod_depositor_comments 'Adding full bibliography for 7057815--7057817.cif.'
_cod_database_code 7057816
_shelx_shelxl_version_number 2018/1
_shelx_space_group_comment
;
The symmetry employed for this shelxl refinement is uniquely defined
by the following loop, which should always be used as a source of
symmetry information in preference to the above space-group names.
They are only intended as comments.
;
_shelx_estimated_absorpt_t_min 0.630
_shelx_estimated_absorpt_t_max 0.889
_oxdiff_exptl_absorpt_empirical_full_min 0.912
_oxdiff_exptl_absorpt_empirical_full_max 1.120
_oxdiff_exptl_absorpt_empirical_details
;
Empirical correction (ABSPACK) includes:
- Absorption correction using spherical harmonics
- Frame scaling
;

loop_
_space_group_symop_operation_xyz
'x, y, z'
'-x, y+1/2, -z+1/2'
'-x, -y, -z'
'x, -y-1/2, z-1/2'

loop_
_atom_site_label
_atom_site_type_symbol
_atom_site_fract_x
_atom_site_fract_y
_atom_site_fract_z
_atom_site_U_iso_or_equiv
_atom_site_adp_type
_atom_site_occupancy
_atom_site_site_symmetry_order
_atom_site_calc_flag
_atom_site_refinement_flags_posn
_atom_site_refinement_flags_adp
Cu Cu 0.56326(2) 0.39574(2) 0.27667(2) 0.01514(6) Uani 1 1 d . .
P1 P 0.72133(4) 0.32050(2) 0.32243(3) 0.01314(9) Uani 1 1 d . .
P2 P 0.38403(4) 0.38626(2) 0.31426(3) 0.01428(9) Uani 1 1 d . .
S1 S 0.55522(4) 0.42359(2) 0.13974(3) 0.01933(10) Uani 1 1 d . .
S2 S 0.67969(4) 0.50036(2) 0.28332(3) 0.01844(9) Uani 1 1 d . .
N N 0.9087(3) 0.67928(13) -0.00318(13) 0.0591(7) Uani 1 1 d . .
O O 0.71168(13) 0.52834(6) 0.14703(7) 0.0207(3) Uani 1 1 d . .
C1 C 0.67647(16) 0.24058(8) 0.35888(10) 0.0147(3) Uani 1 1 d . .
C2 C 0.57507(17) 0.20485(9) 0.31072(11) 0.0186(4) Uani 1 1 d . .
H2 H 0.536215 0.220808 0.258894 0.022 Uiso 1 1 calc R U
C3 C 0.53004(18) 0.14639(9) 0.33726(12) 0.0235(4) Uani 1 1 d . .
H3 H 0.462289 0.121907 0.303436 0.028 Uiso 1 1 calc R U
C4 C 0.58473(19) 0.12400(10) 0.41356(13) 0.0275(4) Uani 1 1 d . .
H4 H 0.553950 0.084183 0.432244 0.033 Uiso 1 1 calc R U
C5 C 0.68409(19) 0.15949(10) 0.46266(12) 0.0267(4) Uani 1 1 d . .
H5 H 0.720273 0.144391 0.515202 0.032 Uiso 1 1 calc R U
C6 C 0.73098(18) 0.21716(9) 0.43518(11) 0.0207(4) Uani 1 1 d . .
H6 H 0.800522 0.240695 0.468622 0.025 Uiso 1 1 calc R U
C7 C 0.84415(16) 0.35362(8) 0.40574(10) 0.0158(3) Uani 1 1 d . .
C8 C 0.80737(19) 0.39874(9) 0.45679(11) 0.0218(4) Uani 1 1 d . .
H8 H 0.720493 0.410826 0.447660 0.026 Uiso 1 1 calc R U
C9 C 0.8969(2) 0.42591(10) 0.52065(12) 0.0292(5) Uani 1 1 d . .
H9 H 0.870965 0.456150 0.555369 0.035 Uiso 1 1 calc R U
C10 C 1.0236(2) 0.40926(10) 0.53404(12) 0.0299(5) Uani 1 1 d . .
H10 H 1.084939 0.428620 0.577302 0.036 Uiso 1 1 calc R U
C11 C 1.06107(19) 0.36424(10) 0.48422(12) 0.0271(4) Uani 1 1 d . .
H11 H 1.148161 0.352556 0.493513 0.033 Uiso 1 1 calc R U
C12 C 0.97141(18) 0.33604(9) 0.42054(11) 0.0217(4) Uani 1 1 d . .
H12 H 0.997434 0.304621 0.387065 0.026 Uiso 1 1 calc R U
C13 C 0.80660(16) 0.29727(9) 0.25001(10) 0.0162(3) Uani 1 1 d . .
C14 C 0.80083(18) 0.23362(10) 0.21615(11) 0.0238(4) Uani 1 1 d . .
H14 H 0.755193 0.198561 0.233344 0.029 Uiso 1 1 calc R U
C15 C 0.8616(2) 0.22097(11) 0.15717(12) 0.0290(4) Uani 1 1 d . .
H15 H 0.855901 0.177479 0.133802 0.035 Uiso 1 1 calc R U
C16 C 0.92964(18) 0.27073(11) 0.13244(11) 0.0279(4) Uani 1 1 d . .
H16 H 0.971740 0.261571 0.092635 0.033 Uiso 1 1 calc R U
C17 C 0.93656(19) 0.33442(11) 0.16591(12) 0.0274(4) Uani 1 1 d . .
H17 H 0.984522 0.368828 0.149511 0.033 Uiso 1 1 calc R U
C18 C 0.87366(17) 0.34802(10) 0.22325(11) 0.0212(4) Uani 1 1 d . .
H18 H 0.876174 0.392209 0.244504 0.025 Uiso 1 1 calc R U
C19 C 0.26508(16) 0.45227(9) 0.28300(11) 0.0171(3) Uani 1 1 d . .
C20 C 0.29131(19) 0.50512(10) 0.23790(12) 0.0255(4) Uani 1 1 d . .
H20 H 0.370072 0.506221 0.224508 0.031 Uiso 1 1 calc R U
C21 C 0.2034(2) 0.55641(10) 0.21218(14) 0.0331(5) Uani 1 1 d . .
H21 H 0.221778 0.592184 0.180926 0.040 Uiso 1 1 calc R U
C22 C 0.0891(2) 0.55528(10) 0.23219(13) 0.0300(5) Uani 1 1 d . .
H22 H 0.029440 0.590679 0.215255 0.036 Uiso 1 1 calc R U
C23 C 0.06127(18) 0.50274(10) 0.27682(12) 0.0248(4) Uani 1 1 d . .
H23 H -0.017418 0.502000 0.290313 0.030 Uiso 1 1 calc R U
C24 C 0.14846(17) 0.45121(9) 0.30176(11) 0.0216(4) Uani 1 1 d . .
H24 H 0.128797 0.414923 0.331825 0.026 Uiso 1 1 calc R U
C25 C 0.41236(16) 0.38243(9) 0.42173(10) 0.0175(3) Uani 1 1 d . .
C26 C 0.38499(19) 0.43596(10) 0.46589(11) 0.0244(4) Uani 1 1 d . .
H26 H 0.343855 0.474997 0.439732 0.029 Uiso 1 1 calc R U
C27 C 0.4174(2) 0.43269(11) 0.54788(12) 0.0346(5) Uani 1 1 d . .
H27 H 0.397600 0.469380 0.577336 0.042 Uiso 1 1 calc R U
C28 C 0.4778(2) 0.37684(12) 0.58677(12) 0.0351(5) Uani 1 1 d . .
H28 H 0.499547 0.374915 0.642866 0.042 Uiso 1 1 calc R U
C29 C 0.5069(2) 0.32325(12) 0.54378(12) 0.0339(5) Uani 1 1 d . .
H29 H 0.549049 0.284650 0.570431 0.041 Uiso 1 1 calc R U
C30 C 0.47442(19) 0.32609(10) 0.46197(11) 0.0256(4) Uani 1 1 d . .
H30 H 0.494604 0.289270 0.432857 0.031 Uiso 1 1 calc R U
C31 C 0.29796(16) 0.30776(8) 0.28142(10) 0.0152(3) Uani 1 1 d . .
C32 C 0.23068(17) 0.27276(9) 0.32624(11) 0.0211(4) Uani 1 1 d . .
H32 H 0.223126 0.291293 0.374716 0.025 Uiso 1 1 calc R U
C33 C 0.17473(19) 0.21115(10) 0.30062(12) 0.0247(4) Uani 1 1 d . .
H33 H 0.129179 0.187696 0.331591 0.030 Uiso 1 1 calc R U
C34 C 0.18507(19) 0.18378(10) 0.23016(12) 0.0261(4) Uani 1 1 d . .
H34 H 0.148463 0.141056 0.213339 0.031 Uiso 1 1 calc R U
C35 C 0.24880(19) 0.21870(10) 0.18419(12) 0.0263(4) Uani 1 1 d . .
H35 H 0.254530 0.200305 0.135264 0.032 Uiso 1 1 calc R U
C36 C 0.30450(18) 0.28066(9) 0.20938(11) 0.0214(4) Uani 1 1 d . .
H36 H 0.347294 0.304663 0.177242 0.026 Uiso 1 1 calc R U
C37 C 0.65121(16) 0.48631(8) 0.18531(10) 0.0155(3) Uani 1 1 d . .
C38 C 0.7009(2) 0.51603(9) 0.06396(11) 0.0231(4) Uani 1 1 d . .
H38A H 0.610712 0.516822 0.033063 0.028 Uiso 1 1 calc R U
H38B H 0.737571 0.471628 0.056660 0.028 Uiso 1 1 calc R U
C39 C 0.77339(19) 0.57166(10) 0.03811(11) 0.0241(4) Uani 1 1 d . .
C40 C 0.8996(2) 0.56507(14) 0.04010(14) 0.0405(6) Uani 1 1 d . .
H40 H 0.943516 0.523926 0.055920 0.049 Uiso 1 1 calc R U
C41 C 0.9612(3) 0.62044(17) 0.01825(17) 0.0567(8) Uani 1 1 d . .
H41 H 1.047922 0.615125 0.018946 0.068 Uiso 1 1 calc R U
C42 C 0.7870(3) 0.68470(13) -0.00534(13) 0.0483(7) Uani 1 1 d . .
H42 H 0.746078 0.726575 -0.021502 0.058 Uiso 1 1 calc R U
C43 C 0.7160(2) 0.63346(11) 0.01435(12) 0.0338(5) Uani 1 1 d . .
H43 H 0.628834 0.640274 0.011734 0.041 Uiso 1 1 calc R U

loop_
_atom_site_aniso_label
_atom_site_aniso_U_11
_atom_site_aniso_U_22
_atom_site_aniso_U_33
_atom_site_aniso_U_23
_atom_site_aniso_U_13
_atom_site_aniso_U_12
Cu 0.01420(10) 0.01454(10) 0.01811(11) 0.00317(8) 0.00678(8) 0.00031(8)
P1 0.0129(2) 0.0122(2) 0.0149(2) 0.00035(15) 0.00460(17) -0.00054(16)
P2 0.0129(2) 0.0151(2) 0.0158(2) 0.00078(16) 0.00566(17) -0.00005(16)
S1 0.0220(2) 0.0196(2) 0.0159(2) -0.00011(16) 0.00430(17) -0.00717(17)
S2 0.0251(2) 0.0155(2) 0.0157(2) -0.00113(15) 0.00717(18) -0.00435(17)
N 0.0860(19) 0.0624(16) 0.0353(12) -0.0037(11) 0.0274(13) -0.0435(15)
O 0.0290(7) 0.0188(6) 0.0166(6) -0.0010(5) 0.0103(5) -0.0081(5)
C1 0.0143(8) 0.0129(8) 0.0183(8) 0.0010(6) 0.0068(7) 0.0013(6)
C2 0.0169(9) 0.0178(9) 0.0211(9) 0.0005(7) 0.0050(7) 0.0003(7)
C3 0.0177(9) 0.0182(9) 0.0344(11) -0.0017(8) 0.0062(8) -0.0051(7)
C4 0.0252(10) 0.0186(9) 0.0397(12) 0.0092(8) 0.0102(9) -0.0032(8)
C5 0.0271(10) 0.0260(10) 0.0265(10) 0.0112(8) 0.0064(8) -0.0008(8)
C6 0.0193(9) 0.0204(9) 0.0209(9) 0.0026(7) 0.0028(7) -0.0025(7)
C7 0.0175(8) 0.0140(8) 0.0156(8) 0.0026(6) 0.0039(7) -0.0025(7)
C8 0.0243(10) 0.0199(9) 0.0209(9) 0.0003(7) 0.0054(8) 0.0002(7)
C9 0.0417(13) 0.0230(10) 0.0208(10) -0.0045(8) 0.0046(9) -0.0034(9)
C10 0.0365(12) 0.0272(10) 0.0187(10) 0.0023(8) -0.0055(9) -0.0124(9)
C11 0.0198(10) 0.0324(11) 0.0252(10) 0.0051(8) -0.0009(8) -0.0053(8)
C12 0.0209(9) 0.0239(9) 0.0196(9) 0.0003(7) 0.0044(7) -0.0004(7)
C13 0.0134(8) 0.0203(9) 0.0144(8) 0.0011(6) 0.0029(7) 0.0018(7)
C14 0.0245(10) 0.0251(10) 0.0236(10) -0.0037(7) 0.0096(8) -0.0018(8)
C15 0.0294(11) 0.0349(11) 0.0248(10) -0.0083(8) 0.0109(9) 0.0023(9)
C16 0.0198(9) 0.0508(13) 0.0138(9) 0.0008(8) 0.0058(8) 0.0073(9)
C17 0.0203(10) 0.0398(12) 0.0240(10) 0.0090(8) 0.0092(8) -0.0011(8)
C18 0.0201(9) 0.0231(9) 0.0217(9) 0.0030(7) 0.0078(8) -0.0007(7)
C19 0.0149(8) 0.0158(8) 0.0201(9) -0.0024(7) 0.0038(7) 0.0004(7)
C20 0.0223(10) 0.0236(10) 0.0338(11) 0.0061(8) 0.0130(8) 0.0033(8)
C21 0.0328(12) 0.0240(10) 0.0452(13) 0.0117(9) 0.0151(10) 0.0066(9)
C22 0.0264(11) 0.0229(10) 0.0388(12) 0.0011(8) 0.0056(9) 0.0105(8)
C23 0.0155(9) 0.0266(10) 0.0324(11) -0.0065(8) 0.0067(8) 0.0018(8)
C24 0.0181(9) 0.0206(9) 0.0275(10) -0.0004(7) 0.0083(8) -0.0002(7)
C25 0.0138(8) 0.0232(9) 0.0165(9) -0.0004(7) 0.0059(7) -0.0043(7)
C26 0.0279(10) 0.0228(10) 0.0240(10) -0.0029(7) 0.0097(8) -0.0042(8)
C27 0.0465(14) 0.0354(12) 0.0245(11) -0.0105(9) 0.0139(10) -0.0081(10)
C28 0.0415(13) 0.0489(14) 0.0145(10) -0.0006(9) 0.0067(9) -0.0099(11)
C29 0.0328(12) 0.0425(13) 0.0241(11) 0.0088(9) 0.0038(9) 0.0032(10)
C30 0.0248(10) 0.0313(11) 0.0217(10) 0.0018(8) 0.0080(8) 0.0037(8)
C31 0.0121(8) 0.0150(8) 0.0175(9) 0.0003(6) 0.0021(7) 0.0008(6)
C32 0.0208(9) 0.0220(9) 0.0211(9) 0.0001(7) 0.0067(8) -0.0027(7)
C33 0.0247(10) 0.0229(10) 0.0259(10) 0.0039(8) 0.0055(8) -0.0071(8)
C34 0.0264(10) 0.0181(9) 0.0287(11) -0.0022(7) -0.0018(8) -0.0028(8)
C35 0.0271(10) 0.0292(10) 0.0207(10) -0.0084(8) 0.0034(8) -0.0017(8)
C36 0.0219(9) 0.0258(10) 0.0162(9) -0.0010(7) 0.0047(7) -0.0015(8)
C37 0.0163(8) 0.0137(8) 0.0173(9) 0.0016(6) 0.0060(7) 0.0007(6)
C38 0.0319(11) 0.0242(10) 0.0167(9) -0.0026(7) 0.0127(8) -0.0081(8)
C39 0.0289(10) 0.0317(10) 0.0129(9) -0.0038(7) 0.0079(8) -0.0126(8)
C40 0.0348(13) 0.0536(15) 0.0372(13) -0.0020(11) 0.0168(11) -0.0086(11)
C41 0.0427(15) 0.086(2) 0.0488(17) -0.0087(15) 0.0245(13) -0.0302(16)
C42 0.084(2) 0.0372(13) 0.0236(12) 0.0023(9) 0.0136(13) -0.0228(14)
C43 0.0445(13) 0.0322(11) 0.0232(11) 0.0001(8) 0.0061(10) -0.0097(10)

loop_
_atom_type_symbol
_atom_type_description
_atom_type_scat_dispersion_real
_atom_type_scat_dispersion_imag
_atom_type_scat_source
C C 0.0033 0.0016 'International Tables Vol C Tables 4.2.6.8 and 6.1.1.4'
H H 0.0000 0.0000 'International Tables Vol C Tables 4.2.6.8 and 6.1.1.4'
N N 0.0061 0.0033 'International Tables Vol C Tables 4.2.6.8 and 6.1.1.4'
O O 0.0106 0.0060 'International Tables Vol C Tables 4.2.6.8 and 6.1.1.4'
P P 0.1023 0.0942 'International Tables Vol C Tables 4.2.6.8 and 6.1.1.4'
S S 0.1246 0.1234 'International Tables Vol C Tables 4.2.6.8 and 6.1.1.4'
Cu Cu 0.3201 1.2651 'International Tables Vol C Tables 4.2.6.8 and 6.1.1.4'

loop_
_exptl_crystal_face_index_h
_exptl_crystal_face_index_k
_exptl_crystal_face_index_l
_exptl_crystal_face_perp_dist
6 25 3 0.2109
0 5 24 0.2488
1 -3 -24 0.2073
4 9 -23 0.2665
-6 -21 15 0.1787
-1 -22 15 0.1277
2 -28 -3 0.0456
-2 28 3 0.0991
3 -19 -18 0.1493
12 -17 -2 0.2233
6 -15 15 0.2367
14 8 0 0.2870
-14 -10 7 0.2535
-1 28 4 0.1064
1 -24 -12 0.1124
-15 -1 7 0.2620
0 5 -24 0.2322
-6 -26 2 0.1245
-3 -17 -17 0.1847

loop_
_geom_angle_atom_site_label_1
_geom_angle_atom_site_label_2
_geom_angle_atom_site_label_3
_geom_angle
P2 Cu P1 119.065(18)
P2 Cu S2 123.251(18)
P1 Cu S2 101.940(17)
P2 Cu S1 120.235(18)
P1 Cu S1 108.861(18)
S2 Cu S1 74.636(16)
C13 P1 C7 104.29(8)
C13 P1 C1 105.02(8)
C7 P1 C1 103.93(8)
C13 P1 Cu 113.72(6)
C7 P1 Cu 112.12(6)
C1 P1 Cu 116.56(6)
C19 P2 C25 104.60(8)
C19 P2 C31 104.52(8)
C25 P2 C31 102.79(8)
C19 P2 Cu 117.46(6)
C25 P2 Cu 112.71(6)
C31 P2 Cu 113.31(6)
C37 S1 Cu 81.07(6)
C37 S2 Cu 81.76(6)
C41 N C42 116.1(2)
C37 O C38 118.43(13)
C6 C1 C2 118.75(16)
C6 C1 P1 122.74(13)
C2 C1 P1 118.22(13)
C3 C2 C1 121.09(17)
C3 C2 H2 119.5
C1 C2 H2 119.5
C4 C3 C2 119.45(18)
C4 C3 H3 120.3
C2 C3 H3 120.3
C5 C4 C3 120.23(17)
C5 C4 H4 119.9
C3 C4 H4 119.9
C4 C5 C6 120.14(18)
C4 C5 H5 119.9
C6 C5 H5 119.9
C5 C6 C1 120.32(17)
C5 C6 H6 119.8
C1 C6 H6 119.8
C12 C7 C8 118.95(17)
C12 C7 P1 123.10(14)
C8 C7 P1 117.96(14)
C9 C8 C7 120.39(18)
C9 C8 H8 119.8
C7 C8 H8 119.8
C10 C9 C8 120.32(19)
C10 C9 H9 119.8
C8 C9 H9 119.8
C9 C10 C11 119.81(18)
C9 C10 H10 120.1
C11 C10 H10 120.1
C10 C11 C12 120.19(19)
C10 C11 H11 119.9
C12 C11 H11 119.9
C7 C12 C11 120.32(18)
C7 C12 H12 119.8
C11 C12 H12 119.8
C14 C13 C18 118.65(17)
C14 C13 P1 123.65(14)
C18 C13 P1 117.54(13)
C13 C14 C15 120.33(18)
C13 C14 H14 119.8
C15 C14 H14 119.8
C16 C15 C14 120.65(19)
C16 C15 H15 119.7
C14 C15 H15 119.7
C15 C16 C17 119.63(18)
C15 C16 H16 120.2
C17 C16 H16 120.2
C16 C17 C18 120.16(18)
C16 C17 H17 119.9
C18 C17 H17 119.9
C17 C18 C13 120.54(18)
C17 C18 H18 119.7
C13 C18 H18 119.7
C20 C19 C24 118.96(17)
C20 C19 P2 118.39(14)
C24 C19 P2 122.64(14)
C19 C20 C21 120.60(18)
C19 C20 H20 119.7
C21 C20 H20 119.7
C22 C21 C20 119.85(19)
C22 C21 H21 120.1
C20 C21 H21 120.1
C21 C22 C23 120.22(19)
C21 C22 H22 119.9
C23 C22 H22 119.9
C22 C23 C24 119.89(18)
C22 C23 H23 120.1
C24 C23 H23 120.1
C23 C24 C19 120.47(18)
C23 C24 H24 119.8
C19 C24 H24 119.8
C26 C25 C30 118.39(17)
C26 C25 P2 122.62(14)
C30 C25 P2 118.73(14)
C27 C26 C25 120.49(19)
C27 C26 H26 119.8
C25 C26 H26 119.8
C28 C27 C26 120.6(2)
C28 C27 H27 119.7
C26 C27 H27 119.7
C27 C28 C29 119.75(19)
C27 C28 H28 120.1
C29 C28 H28 120.1
C30 C29 C28 120.0(2)
C30 C29 H29 120.0
C28 C29 H29 120.0
C29 C30 C25 120.84(19)
C29 C30 H30 119.6
C25 C30 H30 119.6
C36 C31 C32 118.75(16)
C36 C31 P2 117.91(13)
C32 C31 P2 123.29(13)
C33 C32 C31 120.55(17)
C33 C32 H32 119.7
C31 C32 H32 119.7
C34 C33 C32 120.18(18)
C34 C33 H33 119.9
C32 C33 H33 119.9
C33 C34 C35 119.88(18)
C33 C34 H34 120.1
C35 C34 H34 120.1
C34 C35 C36 120.18(18)
C34 C35 H35 119.9
C36 C35 H35 119.9
C35 C36 C31 120.41(18)
C35 C36 H36 119.8
C31 C36 H36 119.8
O C37 S1 123.04(13)
O C37 S2 115.04(12)
S1 C37 S2 121.91(10)
O C38 C39 105.76(14)
O C38 H38A 110.6
C39 C38 H38A 110.6
O C38 H38B 110.6
C39 C38 H38B 110.6
H38A C38 H38B 108.7
C40 C39 C43 117.4(2)
C40 C39 C38 122.0(2)
C43 C39 C38 120.55(19)
C39 C40 C41 118.1(3)
C39 C40 H40 120.9
C41 C40 H40 120.9
N C41 C40 125.1(3)
N C41 H41 117.5
C40 C41 H41 117.5
N C42 C43 124.1(3)
N C42 H42 117.9
C43 C42 H42 117.9
C42 C43 C39 119.2(2)
C42 C43 H43 120.4
C39 C43 H43 120.4

loop_
_geom_bond_atom_site_label_1
_geom_bond_atom_site_label_2
_geom_bond_distance
Cu P2 2.2327(5)
Cu P1 2.2617(5)
Cu S2 2.4203(5)
Cu S1 2.4438(5)
P1 C13 1.8224(18)
P1 C7 1.8241(18)
P1 C1 1.8243(17)
P2 C19 1.8232(18)
P2 C25 1.8297(18)
P2 C31 1.8310(17)
S1 C37 1.6855(18)
S2 C37 1.6875(18)
N C41 1.310(4)
N C42 1.324(4)
O C37 1.348(2)
O C38 1.451(2)
C1 C6 1.393(2)
C1 C2 1.395(2)
C2 C3 1.387(2)
C2 H2 0.9500
C3 C4 1.386(3)
C3 H3 0.9500
C4 C5 1.385(3)
C4 H4 0.9500
C5 C6 1.391(3)
C5 H5 0.9500
C6 H6 0.9500
C7 C12 1.389(2)
C7 C8 1.398(2)
C8 C9 1.386(3)
C8 H8 0.9500
C9 C10 1.381(3)
C9 H9 0.9500
C10 C11 1.385(3)
C10 H10 0.9500
C11 C12 1.393(3)
C11 H11 0.9500
C12 H12 0.9500
C13 C14 1.390(3)
C13 C18 1.397(2)
C14 C15 1.392(3)
C14 H14 0.9500
C15 C16 1.373(3)
C15 H15 0.9500
C16 C17 1.387(3)
C16 H16 0.9500
C17 C18 1.387(3)
C17 H17 0.9500
C18 H18 0.9500
C19 C20 1.388(3)
C19 C24 1.397(2)
C20 C21 1.389(3)
C20 H20 0.9500
C21 C22 1.384(3)
C21 H21 0.9500
C22 C23 1.385(3)
C22 H22 0.9500
C23 C24 1.386(3)
C23 H23 0.9500
C24 H24 0.9500
C25 C26 1.393(3)
C25 C30 1.397(3)
C26 C27 1.389(3)
C26 H26 0.9500
C27 C28 1.375(3)
C27 H27 0.9500
C28 C29 1.388(3)
C28 H28 0.9500
C29 C30 1.385(3)
C29 H29 0.9500
C30 H30 0.9500
C31 C36 1.393(2)
C31 C32 1.395(2)
C32 C33 1.387(3)
C32 H32 0.9500
C33 C34 1.382(3)
C33 H33 0.9500
C34 C35 1.383(3)
C34 H34 0.9500
C35 C36 1.390(3)
C35 H35 0.9500
C36 H36 0.9500
C38 C39 1.497(3)
C38 H38A 0.9900
C38 H38B 0.9900
C39 C40 1.375(3)
C39 C43 1.390(3)
C40 C41 1.394(4)
C40 H40 0.9500
C41 H41 0.9500
C42 C43 1.377(3)
C42 H42 0.9500
C43 H43 0.9500

loop_
_geom_torsion_atom_site_label_1
_geom_torsion_atom_site_label_2
_geom_torsion_atom_site_label_3
_geom_torsion_atom_site_label_4
_geom_torsion
C13 P1 C1 C6 110.05(15)
C7 P1 C1 C6 0.80(17)
Cu P1 C1 C6 -123.10(14)
C13 P1 C1 C2 -76.20(15)
C7 P1 C1 C2 174.55(14)
Cu P1 C1 C2 50.65(15)
C6 C1 C2 C3 -1.1(3)
P1 C1 C2 C3 -175.10(14)
C1 C2 C3 C4 1.6(3)
C2 C3 C4 C5 -0.4(3)
C3 C4 C5 C6 -1.1(3)
C4 C5 C6 C1 1.6(3)
C2 C1 C6 C5 -0.5(3)
P1 C1 C6 C5 173.24(15)
C13 P1 C7 C12 -24.51(17)
C1 P1 C7 C12 85.28(16)
Cu P1 C7 C12 -147.98(13)
C13 P1 C7 C8 155.58(14)
C1 P1 C7 C8 -94.62(14)
Cu P1 C7 C8 32.11(15)
C12 C7 C8 C9 0.7(3)
P1 C7 C8 C9 -179.44(15)
C7 C8 C9 C10 0.7(3)
C8 C9 C10 C11 -1.2(3)
C9 C10 C11 C12 0.3(3)
C8 C7 C12 C11 -1.5(3)
P1 C7 C12 C11 178.60(14)
C10 C11 C12 C7 1.0(3)
C7 P1 C13 C14 125.94(16)
C1 P1 C13 C14 16.94(18)
Cu P1 C13 C14 -111.63(15)
C7 P1 C13 C18 -58.91(15)
C1 P1 C13 C18 -167.90(14)
Cu P1 C13 C18 63.52(15)
C18 C13 C14 C15 0.4(3)
P1 C13 C14 C15 175.52(15)
C13 C14 C15 C16 1.0(3)
C14 C15 C16 C17 -0.8(3)
C15 C16 C17 C18 -0.9(3)
C16 C17 C18 C13 2.3(3)
C14 C13 C18 C17 -2.1(3)
P1 C13 C18 C17 -177.50(14)
C25 P2 C19 C20 125.54(15)
C31 P2 C19 C20 -126.78(15)
Cu P2 C19 C20 -0.25(17)
C25 P2 C19 C24 -55.31(17)
C31 P2 C19 C24 52.37(17)
Cu P2 C19 C24 178.89(13)
C24 C19 C20 C21 0.4(3)
P2 C19 C20 C21 179.57(16)
C19 C20 C21 C22 0.6(3)
C20 C21 C22 C23 -0.9(3)
C21 C22 C23 C24 0.2(3)
C22 C23 C24 C19 0.8(3)
C20 C19 C24 C23 -1.1(3)
P2 C19 C24 C23 179.79(14)
C19 P2 C25 C26 -21.78(18)
C31 P2 C25 C26 -130.73(16)
Cu P2 C25 C26 106.94(15)
C19 P2 C25 C30 164.17(15)
C31 P2 C25 C30 55.22(16)
Cu P2 C25 C30 -67.11(15)
C30 C25 C26 C27 -0.8(3)
P2 C25 C26 C27 -174.90(15)
C25 C26 C27 C28 0.5(3)
C26 C27 C28 C29 0.1(3)
C27 C28 C29 C30 -0.3(3)
C28 C29 C30 C25 0.0(3)
C26 C25 C30 C29 0.6(3)
P2 C25 C30 C29 174.90(16)
C19 P2 C31 C36 96.08(15)
C25 P2 C31 C36 -154.90(14)
Cu P2 C31 C36 -32.98(15)
C19 P2 C31 C32 -86.43(16)
C25 P2 C31 C32 22.59(17)
Cu P2 C31 C32 144.51(13)
C36 C31 C32 C33 2.0(3)
P2 C31 C32 C33 -175.51(15)
C31 C32 C33 C34 -0.1(3)
C32 C33 C34 C35 -1.5(3)
C33 C34 C35 C36 1.2(3)
C34 C35 C36 C31 0.7(3)
C32 C31 C36 C35 -2.3(3)
P2 C31 C36 C35 175.30(15)
C38 O C37 S1 -4.5(2)
C38 O C37 S2 174.82(13)
Cu S1 C37 O 171.72(15)
Cu S1 C37 S2 -7.60(10)
Cu S2 C37 O -171.71(13)
Cu S2 C37 S1 7.66(10)
C37 O C38 C39 178.09(16)
O C38 C39 C40 92.3(2)
O C38 C39 C43 -84.8(2)
C43 C39 C40 C41 0.0(3)
C38 C39 C40 C41 -177.2(2)
C42 N C41 C40 -1.5(4)
C39 C40 C41 N 1.1(4)
C41 N C42 C43 1.0(4)
N C42 C43 C39 -0.1(4)
C40 C39 C43 C42 -0.4(3)
C38 C39 C43 C42 176.81(19)

loop_
_exptl_oxdiff_crystal_face_indexfrac_h
_exptl_oxdiff_crystal_face_indexfrac_k
_exptl_oxdiff_crystal_face_indexfrac_l
_exptl_oxdiff_crystal_face_x
_exptl_oxdiff_crystal_face_y
_exptl_oxdiff_crystal_face_z
6.0009 25.0076 2.9986 0.2541 0.9701 -0.0036
-0.0018 5.0148 24.0041 0.1061 0.3825 0.9420
1.0019 -3.0141 -24.0041 -0.0530 -0.3001 -0.9487
4.0024 8.9893 -23.0048 0.0744 0.1633 -0.9676
-6.0022 -20.9965 15.0044 -0.1761 -0.6746 0.7085
-1.0020 -21.9950 15.0059 0.1591 -0.6431 0.7466
1.9995 -28.0054 -2.9961 0.2911 -0.9682 0.0738
-1.9995 28.0054 2.9961 -0.2911 0.9682 -0.0738
3.0011 -19.0124 -18.0001 0.2140 -0.7746 -0.5879
12.0003 -16.9997 -1.9947 0.8853 -0.4469 0.1057
5.9986 -14.9915 15.0068 0.5754 -0.3086 0.7451
14.0011 8.0060 0.0026 0.8705 0.4616 0.0362
-14.0017 -10.0022 6.9991 -0.8177 -0.4697 0.2612
-0.9995 28.0063 3.9965 -0.2196 0.9901 -0.0269
1.0003 -24.0104 -11.9987 0.1484 -0.9216 -0.3242
-15.0015 -1.0011 6.9975 -0.9403 -0.1716 0.1960
0.0021 4.9868 -24.0055 -0.1692 -0.0366 -1.0073
-6.0013 -26.0049 2.0025 -0.2191 -0.9610 0.2132
-2.9993 -17.0136 -17.0018 -0.1876 -0.7760 -0.5982
